data_7042810
loop_
_publ_author_name
'Folkertsma, E.'
'Benthem, S. H.'
'Witteman, L.'
'van Slagmaat, C. A. M. R.'
'Lutz, M.'
'Klein Gebbink, R. J. M.'
'Moret, M.-E.'

_publ_section_title
;
 Formation of exceptionally weak C--C bonds by metal-templated pinacol
 coupling
;
_journal_name_full 'Dalton Trans.'
_journal_paper_doi 10.1039/C7DT01130J
_journal_year 2017
_chemical_formula_moiety 'C33 H26 Cl2 Fe N4 O, C H2 Cl2'
_chemical_formula_sum 'C34 H28 Cl4 Fe N4 O'
_chemical_formula_weight 706.25
_chemical_name_systematic
;
 ?
;
_space_group_crystal_system monoclinic
_space_group_IT_number 15
_space_group_name_Hall '-C 2yc'
_space_group_name_H-M_alt 'C 1 2/c 1'
_symmetry_space_group_name_Hall '-C 2yc'
_symmetry_space_group_name_H-M 'C 1 2/c 1'
_atom_sites_solution_hydrogens mixed
_atom_sites_solution_primary heavy
_atom_sites_solution_secondary difmap
_audit_creation_method SHELXL-2012
_audit_update_record
;
2016-11-24 deposited with the CCDC.
2017-04-25 downloaded from the CCDC.
;
_cell_angle_alpha 90
_cell_angle_beta 115.884(2)
_cell_angle_gamma 90
_cell_formula_units_Z 4
_cell_length_a 19.4368(5)
_cell_length_b 17.2451(4)
_cell_length_c 10.5985(3)
_cell_measurement_reflns_used 29703
_cell_measurement_temperature 150(2)
_cell_measurement_theta_max 35.00
_cell_measurement_theta_min 1.66
_cell_volume 3196.12(15)
_computing_cell_refinement Peakref
_computing_data_collection Apex2
_computing_data_reduction 'Eval15, SADABS-2012/1'
_computing_structure_refinement 'SHELXL-2012 (Sheldrick, 2012)'
_computing_structure_solution 'SHELXT (Sheldrick, 2012)'
_diffrn_ambient_temperature 150(2)
_diffrn_measured_fraction_theta_full 1.000
_diffrn_measured_fraction_theta_max 0.998
_diffrn_measurement_device_type 'Bruker Kappa ApexII'
_diffrn_measurement_method '\f and \w scans'
_diffrn_radiation_type MoK\a
_diffrn_radiation_wavelength 0.71073
_diffrn_reflns_av_R_equivalents 0.0263
_diffrn_reflns_av_unetI/netI 0.0209
_diffrn_reflns_Laue_measured_fraction_full 1.000
_diffrn_reflns_Laue_measured_fraction_max 0.998
_diffrn_reflns_limit_h_max 31
_diffrn_reflns_limit_h_min -31
_diffrn_reflns_limit_k_max 27
_diffrn_reflns_limit_k_min -27
_diffrn_reflns_limit_l_max 17
_diffrn_reflns_limit_l_min -17
_diffrn_reflns_number 40730
_diffrn_reflns_point_group_measured_fraction_full 1.000
_diffrn_reflns_point_group_measured_fraction_max 0.998
_diffrn_reflns_theta_full 25.242
_diffrn_reflns_theta_max 34.998
_diffrn_reflns_theta_min 1.658
_diffrn_source 'sealed tube'
_exptl_absorpt_coefficient_mu 0.841
_exptl_absorpt_correction_T_max 1.0000
_exptl_absorpt_correction_T_min 0.7131
_exptl_absorpt_correction_type analytical
_exptl_absorpt_process_details SADABS-2012/1
_exptl_crystal_colour orange
_exptl_crystal_density_diffrn 1.468
_exptl_crystal_description needle
_exptl_crystal_F_000 1448
_exptl_crystal_size_max 0.63
_exptl_crystal_size_mid 0.11
_exptl_crystal_size_min 0.04
_refine_diff_density_max 0.467
_refine_diff_density_min -0.532
_refine_diff_density_rms 0.056
_refine_ls_extinction_method none
_refine_ls_goodness_of_fit_ref 1.041
_refine_ls_hydrogen_treatment constr
_refine_ls_matrix_type full
_refine_ls_number_parameters 212
_refine_ls_number_reflns 7027
_refine_ls_number_restraints 14
_refine_ls_restrained_S_all 1.084
_refine_ls_R_factor_all 0.0395
_refine_ls_R_factor_gt 0.0298
_refine_ls_shift/su_max 0.002
_refine_ls_shift/su_mean 0.000
_refine_ls_structure_factor_coef Fsqd
_refine_ls_weighting_details
;
 w=1/[\s^2^(Fo^2^)+(0.0398P)^2^+1.5897P]
 where P=(Fo^2^+2Fc^2^)/3
;
_refine_ls_weighting_scheme calc
_refine_ls_wR_factor_gt 0.0766
_refine_ls_wR_factor_ref 0.0802
_reflns_Friedel_coverage 0.000
_reflns_number_gt 5833
_reflns_number_total 7027
_reflns_threshold_expression 'I > 2\s(I)'
_cod_data_source_file c7dt01130j2.cif
_cod_data_source_block l0518a
_cod_original_cell_volume 3196.14(14)
_cod_database_code 7042810
_shelx_space_group_comment
;
The symmetry employed for this shelxl refinement is uniquely defined
by the following loop, which should always be used as a source of
symmetry information in preference to the above space-group names.
They are only intended as comments.
;
_shelxl_version_number 2012-9

loop_
_space_group_symop_operation_xyz
'x, y, z'
'-x, y, -z+1/2'
'x+1/2, y+1/2, z'
'-x+1/2, y+1/2, -z+1/2'
'-x, -y, -z'
'x, -y, z-1/2'
'-x+1/2, -y+1/2, -z'
'x+1/2, -y+1/2, z-1/2'

loop_
_atom_site_label
_atom_site_type_symbol
_atom_site_fract_x
_atom_site_fract_y
_atom_site_fract_z
_atom_site_U_iso_or_equiv
_atom_site_adp_type
_atom_site_occupancy
_atom_site_site_symmetry_order
_atom_site_calc_flag
_atom_site_refinement_flags_posn
_atom_site_refinement_flags_adp
_atom_site_refinement_flags_occupancy
_atom_site_disorder_assembly
_atom_site_disorder_group
Fe1 Fe 0.0000 0.41708(2) 0.2500 0.01394(4) Uani 1 2 d S T P . .
Cl1 Cl -0.08556(2) 0.35272(2) 0.30162(3) 0.02458(5) Uani 1 1 d . . . . .
O1 O 0.0000 0.69554(5) 0.2500 0.02175(19) Uani 1 2 d S T P . .
N1 N 0.06748(4) 0.50490(4) 0.38292(8) 0.01518(13) Uani 1 1 d . . . . .
N2 N 0.13276(4) 0.61511(4) 0.44264(8) 0.01519(12) Uani 1 1 d . . . . .
C1 C 0.0000 0.62428(7) 0.2500 0.01487(19) Uani 1 2 d S T P . .
C2 C 0.06515(5) 0.58104(5) 0.35566(9) 0.01452(13) Uani 1 1 d . . . . .
C3 C 0.17951(5) 0.55816(5) 0.52767(9) 0.01598(14) Uani 1 1 d . . . . .
C4 C 0.13789(5) 0.48995(5) 0.49060(9) 0.01577(14) Uani 1 1 d . . . . .
C5 C 0.15097(6) 0.69828(5) 0.46063(10) 0.01936(16) Uani 1 1 d . . . . .
H5A H 0.1530 0.7186 0.3760 0.029 Uiso 1 1 calc R U . . .
H5B H 0.2007 0.7059 0.5414 0.029 Uiso 1 1 calc R U . . .
H5C H 0.1114 0.7259 0.4766 0.029 Uiso 1 1 calc R U . . .
C6 C 0.25871(5) 0.57032(5) 0.63349(10) 0.01787(15) Uani 1 1 d . . . . .
C7 C 0.31346(6) 0.60062(6) 0.59490(12) 0.02421(18) Uani 1 1 d . . . . .
H7 H 0.2989 0.6169 0.5010 0.029 Uiso 1 1 calc R U . . .
C8 C 0.38922(6) 0.60699(7) 0.69400(14) 0.0313(2) Uani 1 1 d . . . . .
H8 H 0.4263 0.6280 0.6679 0.038 Uiso 1 1 calc R U . . .
C9 C 0.41078(6) 0.58275(7) 0.83081(14) 0.0327(2) Uani 1 1 d . . . . .
H9 H 0.4627 0.5865 0.8979 0.039 Uiso 1 1 calc R U . . .
C10 C 0.35660(7) 0.55295(6) 0.86989(12) 0.0294(2) Uani 1 1 d . . . . .
H10 H 0.3715 0.5365 0.9638 0.035 Uiso 1 1 calc R U . . .
C11 C 0.28054(6) 0.54712(6) 0.77178(10) 0.02218(17) Uani 1 1 d . . . . .
H11 H 0.2434 0.5273 0.7990 0.027 Uiso 1 1 calc R U . . .
C12 C 0.16011(5) 0.41152(5) 0.54900(9) 0.01694(15) Uani 1 1 d . . . . .
C13 C 0.10535(6) 0.36421(5) 0.56249(10) 0.01988(16) Uani 1 1 d . . . . .
H13 H 0.0560 0.3843 0.5411 0.024 Uiso 1 1 calc R U . . .
C14 C 0.12269(7) 0.28786(6) 0.60704(11) 0.02542(19) Uani 1 1 d . . . . .
H14 H 0.0848 0.2555 0.6134 0.031 Uiso 1 1 calc R U . . .
C15 C 0.19545(7) 0.25892(6) 0.64226(11) 0.0286(2) Uani 1 1 d . . . . .
H15 H 0.2073 0.2067 0.6727 0.034 Uiso 1 1 calc R U . . .
C16 C 0.25094(7) 0.30631(6) 0.63306(12) 0.0274(2) Uani 1 1 d . . . . .
H16 H 0.3010 0.2868 0.6592 0.033 Uiso 1 1 calc R U . . .
C17 C 0.23338(6) 0.38225(5) 0.58570(11) 0.02201(17) Uani 1 1 d . . . . .
H17 H 0.2713 0.4142 0.5783 0.026 Uiso 1 1 calc R U . . .
Cl2A Cl 0.0529(2) 0.8879(3) 0.7042(3) 0.0840(10) Uani 0.470(17) 1 d D U P A 1
Cl2B Cl 0.05874(13) 0.8700(3) 0.6872(5) 0.0912(9) Uani 0.530(17) 1 d D U P A 2
C18 C 0.0000 0.82100(12) 0.7500 0.0527(6) Uani 1 2 d DS T P . .
H18A H 0.0329 0.7880 0.8302 0.063 Uiso 0.235(9) 1 calc R U P A 1
H18B H -0.0329 0.7880 0.6698 0.063 Uiso 0.235(9) 1 calc R U P A 1
H18C H 0.0340 0.7867 0.8268 0.063 Uiso 0.265(9) 1 calc R U P A 2
H18D H -0.0340 0.7867 0.6732 0.063 Uiso 0.265(9) 1 calc R U P A 2

loop_
_atom_site_aniso_label
_atom_site_aniso_U_11
_atom_site_aniso_U_22
_atom_site_aniso_U_33
_atom_site_aniso_U_23
_atom_site_aniso_U_13
_atom_site_aniso_U_12
Fe1 0.01548(8) 0.00944(7) 0.01753(8) 0.000 0.00779(6) 0.000
Cl1 0.02488(11) 0.02694(11) 0.02589(11) 0.00053(8) 0.01478(9) -0.00688(8)
O1 0.0225(5) 0.0108(4) 0.0274(5) 0.000 0.0067(4) 0.000
N1 0.0162(3) 0.0111(3) 0.0168(3) 0.0005(2) 0.0059(3) -0.0001(2)
N2 0.0166(3) 0.0114(3) 0.0163(3) -0.0007(2) 0.0060(3) -0.0016(2)
C1 0.0158(5) 0.0118(4) 0.0169(5) 0.000 0.0071(4) 0.000
C2 0.0159(3) 0.0111(3) 0.0158(3) -0.0008(3) 0.0062(3) -0.0009(3)
C3 0.0162(4) 0.0136(3) 0.0166(3) -0.0003(3) 0.0059(3) -0.0006(3)
C4 0.0164(4) 0.0124(3) 0.0171(3) 0.0001(3) 0.0060(3) -0.0003(3)
C5 0.0218(4) 0.0121(3) 0.0207(4) -0.0005(3) 0.0060(3) -0.0045(3)
C6 0.0163(4) 0.0140(3) 0.0201(4) -0.0016(3) 0.0051(3) -0.0006(3)
C7 0.0199(4) 0.0227(4) 0.0292(5) 0.0003(4) 0.0100(4) -0.0013(3)
C8 0.0176(4) 0.0294(5) 0.0440(6) -0.0014(5) 0.0107(4) -0.0018(4)
C9 0.0189(4) 0.0284(5) 0.0381(6) -0.0039(4) 0.0006(4) 0.0013(4)
C10 0.0263(5) 0.0264(5) 0.0238(5) -0.0006(4) 0.0000(4) 0.0023(4)
C11 0.0217(4) 0.0198(4) 0.0202(4) -0.0007(3) 0.0047(3) -0.0006(3)
C12 0.0199(4) 0.0127(3) 0.0158(3) 0.0005(3) 0.0057(3) 0.0009(3)
C13 0.0241(4) 0.0169(4) 0.0181(4) 0.0027(3) 0.0087(3) -0.0001(3)
C14 0.0363(5) 0.0173(4) 0.0222(4) 0.0035(3) 0.0123(4) -0.0017(4)
C15 0.0423(6) 0.0152(4) 0.0252(5) 0.0050(3) 0.0120(4) 0.0060(4)
C16 0.0294(5) 0.0201(4) 0.0280(5) 0.0026(4) 0.0081(4) 0.0096(4)
C17 0.0213(4) 0.0174(4) 0.0243(4) 0.0013(3) 0.0070(4) 0.0034(3)
Cl2A 0.0725(14) 0.0594(14) 0.0643(14) 0.0323(9) -0.0219(9) -0.0305(10)
Cl2B 0.0381(8) 0.0633(14) 0.136(2) 0.0591(12) 0.0048(9) -0.0081(7)
C18 0.0510(13) 0.0278(8) 0.0668(15) 0.000 0.0142(11) 0.000

loop_
_atom_type_symbol
_atom_type_description
_atom_type_scat_dispersion_real
_atom_type_scat_dispersion_imag
_atom_type_scat_source
C C 0.0033 0.0016 'International Tables Vol C Tables 4.2.6.8 and 6.1.1.4'
H H 0.0000 0.0000 'International Tables Vol C Tables 4.2.6.8 and 6.1.1.4'
Cl Cl 0.1484 0.1585 'International Tables Vol C Tables 4.2.6.8 and 6.1.1.4'
Fe Fe 0.3463 0.8444 'International Tables Vol C Tables 4.2.6.8 and 6.1.1.4'
N N 0.0061 0.0033 'International Tables Vol C Tables 4.2.6.8 and 6.1.1.4'
O O 0.0106 0.0060 'International Tables Vol C Tables 4.2.6.8 and 6.1.1.4'

loop_
_geom_angle_atom_site_label_1
_geom_angle_atom_site_label_2
_geom_angle_atom_site_label_3
_geom_angle
_geom_angle_site_symmetry_1
_geom_angle_site_symmetry_3
N1 Fe1 N1 87.36(4) . 2
N1 Fe1 Cl1 120.27(2) . .
N1 Fe1 Cl1 101.97(2) 2 .
N1 Fe1 Cl1 101.97(2) . 2
N1 Fe1 Cl1 120.27(2) 2 2
Cl1 Fe1 Cl1 121.072(15) . 2
C2 N1 C4 106.93(7) . .
C2 N1 Fe1 127.65(6) . .
C4 N1 Fe1 121.92(6) . .
C2 N2 C3 107.53(7) . .
C2 N2 C5 127.87(7) . .
C3 N2 C5 124.03(7) . .
O1 C1 C2 120.37(5) . 2
O1 C1 C2 120.37(5) . .
C2 C1 C2 119.26(10) 2 .
N1 C2 N2 110.11(7) . .
N1 C2 C1 126.56(8) . .
N2 C2 C1 123.32(7) . .
N2 C3 C4 106.51(8) . .
N2 C3 C6 124.78(7) . .
C4 C3 C6 128.69(8) . .
N1 C4 C3 108.91(7) . .
N1 C4 C12 121.75(7) . .
C3 C4 C12 129.34(8) . .
N2 C5 H5A 109.5 . .
N2 C5 H5B 109.5 . .
H5A C5 H5B 109.5 . .
N2 C5 H5C 109.5 . .
H5A C5 H5C 109.5 . .
H5B C5 H5C 109.5 . .
C11 C6 C7 119.58(9) . .
C11 C6 C3 119.82(8) . .
C7 C6 C3 120.48(9) . .
C8 C7 C6 119.94(10) . .
C8 C7 H7 120.0 . .
C6 C7 H7 120.0 . .
C9 C8 C7 120.21(11) . .
C9 C8 H8 119.9 . .
C7 C8 H8 119.9 . .
C8 C9 C10 120.10(10) . .
C8 C9 H9 120.0 . .
C10 C9 H9 120.0 . .
C9 C10 C11 120.07(11) . .
C9 C10 H10 120.0 . .
C11 C10 H10 120.0 . .
C10 C11 C6 120.09(10) . .
C10 C11 H11 120.0 . .
C6 C11 H11 120.0 . .
C17 C12 C13 119.36(8) . .
C17 C12 C4 121.72(8) . .
C13 C12 C4 118.87(8) . .
C14 C13 C12 120.36(9) . .
C14 C13 H13 119.8 . .
C12 C13 H13 119.8 . .
C15 C14 C13 119.95(10) . .
C15 C14 H14 120.0 . .
C13 C14 H14 120.0 . .
C14 C15 C16 120.02(9) . .
C14 C15 H15 120.0 . .
C16 C15 H15 120.0 . .
C15 C16 C17 120.22(10) . .
C15 C16 H16 119.9 . .
C17 C16 H16 119.9 . .
C16 C17 C12 120.04(10) . .
C16 C17 H17 120.0 . .
C12 C17 H17 120.0 . .
Cl2A C18 Cl2A 97.5(5) . 2_556
Cl2B C18 Cl2B 122.9(5) . 2_556
Cl2A C18 H18A 112.3 . .
Cl2A C18 H18A 112.3 2_556 .
Cl2A C18 H18B 112.3 . .
Cl2A C18 H18B 112.3 2_556 .
H18A C18 H18B 109.9 . .
Cl2B C18 H18C 106.6 . .
Cl2B C18 H18C 106.6 2_556 .
Cl2B C18 H18D 106.6 . .
Cl2B C18 H18D 106.6 2_556 .
H18C C18 H18D 106.6 . .

loop_
_geom_bond_atom_site_label_1
_geom_bond_atom_site_label_2
_geom_bond_distance
_geom_bond_site_symmetry_2
Fe1 N1 2.0941(7) .
Fe1 N1 2.0941(7) 2
Fe1 Cl1 2.2563(2) .
Fe1 Cl1 2.2563(2) 2
O1 C1 1.2288(14) .
N1 C2 1.3409(10) .
N1 C4 1.3704(11) .
N2 C2 1.3654(11) .
N2 C3 1.3738(11) .
N2 C5 1.4696(11) .
C1 C2 1.4750(10) 2
C1 C2 1.4750(10) .
C3 C4 1.3838(12) .
C3 C6 1.4712(13) .
C4 C12 1.4717(12) .
C5 H5A 0.9800 .
C5 H5B 0.9800 .
C5 H5C 0.9800 .
C6 C11 1.3947(13) .
C6 C7 1.3975(14) .
C7 C8 1.3903(15) .
C7 H7 0.9500 .
C8 C9 1.3865(19) .
C8 H8 0.9500 .
C9 C10 1.3877(19) .
C9 H9 0.9500 .
C10 C11 1.3909(15) .
C10 H10 0.9500 .
C11 H11 0.9500 .
C12 C17 1.3966(13) .
C12 C13 1.3971(13) .
C13 C14 1.3897(13) .
C13 H13 0.9500 .
C14 C15 1.3885(17) .
C14 H14 0.9500 .
C15 C16 1.3900(17) .
C15 H15 0.9500 .
C16 C17 1.3907(14) .
C16 H16 0.9500 .
C17 H17 0.9500 .
Cl2A C18 1.749(3) .
Cl2B C18 1.768(3) .
C18 Cl2A 1.749(3) 2_556
C18 Cl2B 1.768(3) 2_556
C18 H18A 0.9900 .
C18 H18B 0.9900 .
C18 H18C 0.9900 .
C18 H18D 0.9900 .

loop_
_geom_torsion_atom_site_label_1
_geom_torsion_atom_site_label_2
_geom_torsion_atom_site_label_3
_geom_torsion_atom_site_label_4
_geom_torsion
_geom_torsion_site_symmetry_1
C4 N1 C2 N2 0.54(10) .
Fe1 N1 C2 N2 -158.34(6) .
C4 N1 C2 C1 -178.50(7) .
Fe1 N1 C2 C1 22.62(12) .
C3 N2 C2 N1 0.16(10) .
C5 N2 C2 N1 -171.43(8) .
C3 N2 C2 C1 179.24(7) .
C5 N2 C2 C1 7.65(13) .
O1 C1 C2 N1 168.06(6) .
C2 C1 C2 N1 -11.94(6) 2
O1 C1 C2 N2 -10.86(9) .
C2 C1 C2 N2 169.14(9) 2
C2 N2 C3 C4 -0.79(9) .
C5 N2 C3 C4 171.21(8) .
C2 N2 C3 C6 177.85(8) .
C5 N2 C3 C6 -10.15(14) .
C2 N1 C4 C3 -1.04(10) .
Fe1 N1 C4 C3 159.32(6) .
C2 N1 C4 C12 179.42(8) .
Fe1 N1 C4 C12 -20.22(11) .
N2 C3 C4 N1 1.14(10) .
C6 C3 C4 N1 -177.44(9) .
N2 C3 C4 C12 -179.37(9) .
C6 C3 C4 C12 2.06(16) .
N2 C3 C6 C11 126.26(10) .
C4 C3 C6 C11 -55.41(13) .
N2 C3 C6 C7 -57.66(13) .
C4 C3 C6 C7 120.67(11) .
C11 C6 C7 C8 0.41(15) .
C3 C6 C7 C8 -175.68(9) .
C6 C7 C8 C9 0.56(17) .
C7 C8 C9 C10 -0.86(18) .
C8 C9 C10 C11 0.19(17) .
C9 C10 C11 C6 0.78(16) .
C7 C6 C11 C10 -1.07(14) .
C3 C6 C11 C10 175.04(9) .
N1 C4 C12 C17 139.42(9) .
C3 C4 C12 C17 -40.02(14) .
N1 C4 C12 C13 -37.92(12) .
C3 C4 C12 C13 142.64(10) .
C17 C12 C13 C14 -2.37(14) .
C4 C12 C13 C14 175.04(8) .
C12 C13 C14 C15 1.85(15) .
C13 C14 C15 C16 0.05(16) .
C14 C15 C16 C17 -1.41(17) .
C15 C16 C17 C12 0.88(16) .
C13 C12 C17 C16 1.00(14) .
C4 C12 C17 C16 -176.33(9) .
